data_4067178
loop_
_publ_author_name
'Trunkely, Emily F.'
'Epshteyn, Albert'
'Zavalij, Peter Y.'
'Sita, Lawrence R.'

_publ_section_title
;
 Synthesis, Structural Characterization, and Preliminary Reactivity
 Profile of a Series of Monocyclopentadienyl, Monoacetamidinate
 Titanium(III) Alkyl Complexes Bearing \b-Hydrogens
;
_journal_issue 23
_journal_name_full Organometallics
_journal_page_first 6587
_journal_paper_doi 10.1021/om100877d
_journal_volume 29
_journal_year 2010
_chemical_formula_sum 'C25 H46 N3 Ti'
_chemical_formula_weight 436.55
_space_group_IT_number 14
_symmetry_cell_setting monoclinic
_symmetry_space_group_name_Hall '-P 2ybc'
_symmetry_space_group_name_H-M 'P 1 21/c 1'
_atom_sites_solution_hydrogens geom
_atom_sites_solution_primary direct
_atom_sites_solution_secondary difmap
_audit_creation_method SHELXL-97
_cell_angle_alpha 90.00
_cell_angle_beta 96.09(3)
_cell_angle_gamma 90.00
_cell_formula_units_Z 4
_cell_length_a 10.501(2)
_cell_length_b 14.624(3)
_cell_length_c 16.936(3)
_cell_measurement_temperature 173(2)
_cell_volume 2586.1(9)
_computing_cell_refinement Denzo
_computing_data_collection 'Nonius Collect'
_computing_data_reduction Denzo
_computing_molecular_graphics XP
_computing_publication_material XCIF
_computing_structure_refinement 'SHELXL-97 (Sheldrick, 1997)'
_computing_structure_solution 'SHELXS-97 (Sheldrick, 1990)'
_diffrn_ambient_temperature 173(2)
_diffrn_measured_fraction_theta_full 0.996
_diffrn_measured_fraction_theta_max 0.996
_diffrn_measurement_device_type 'Nonius KappaCCD'
_diffrn_measurement_method '\w scans'
_diffrn_radiation_monochromator graphite
_diffrn_radiation_source 'fine-focus sealed tube'
_diffrn_radiation_type MoK\a
_diffrn_radiation_wavelength 0.71073
_diffrn_reflns_av_R_equivalents 0.0467
_diffrn_reflns_av_sigmaI/netI 0.0784
_diffrn_reflns_limit_h_max 13
_diffrn_reflns_limit_h_min -13
_diffrn_reflns_limit_k_max 19
_diffrn_reflns_limit_k_min -19
_diffrn_reflns_limit_l_max 22
_diffrn_reflns_limit_l_min -22
_diffrn_reflns_number 10839
_diffrn_reflns_theta_full 28.28
_diffrn_reflns_theta_max 28.28
_diffrn_reflns_theta_min 2.40
_exptl_absorpt_coefficient_mu 0.346
_exptl_absorpt_correction_T_max 0.9500
_exptl_absorpt_correction_T_min 0.9500
_exptl_absorpt_correction_type none
_exptl_crystal_colour purple
_exptl_crystal_density_diffrn 1.121
_exptl_crystal_density_method 'not measured'
_exptl_crystal_description block
_exptl_crystal_F_000 956
_exptl_crystal_size_max 0.15
_exptl_crystal_size_mid 0.15
_exptl_crystal_size_min 0.15
_refine_diff_density_max 0.433
_refine_diff_density_min -0.418
_refine_diff_density_rms 0.065
_refine_ls_extinction_method none
_refine_ls_goodness_of_fit_ref 1.014
_refine_ls_hydrogen_treatment mixed
_refine_ls_matrix_type full
_refine_ls_number_parameters 262
_refine_ls_number_reflns 6383
_refine_ls_number_restraints 0
_refine_ls_restrained_S_all 1.014
_refine_ls_R_factor_all 0.0952
_refine_ls_R_factor_gt 0.0551
_refine_ls_shift/su_max 0.001
_refine_ls_shift/su_mean 0.000
_refine_ls_structure_factor_coef Fsqd
_refine_ls_weighting_details 'calc w=1/[\s^2^(Fo^2^)+(0.1000P)^2^+0.0000P] where P=(Fo^2^+2Fc^2^)/3'
_refine_ls_weighting_scheme calc
_refine_ls_wR_factor_gt 0.1481
_refine_ls_wR_factor_ref 0.1685
_reflns_number_gt 4282
_reflns_number_total 6383
_reflns_threshold_expression >2sigma(I)
_cod_data_source_file om100877d_si_006.cif
_cod_data_source_block cmpd_7
_cod_depositor_comments
;
The following automatic conversions were performed:

'_symmetry_cell_setting' value 'Monoclinic' changed to 'monoclinic'
according to /home/saulius/struct/CIF-dictionaries/cif_core.dic
dictionary named 'cif_core.dic' version 2.4.1 from 2010-06-29.

Automatic conversion script
Id: cif_fix_values 1715 2011-07-08 13:25:40Z adriana 
;
_cod_original_cell_volume 2586.3(9)
_cod_original_sg_symbol_H-M P2(1)/c
_cod_database_code 4067178

loop_
_symmetry_equiv_pos_as_xyz
'x, y, z'
'-x, y+1/2, -z+1/2'
'-x, -y, -z'
'x, -y-1/2, z-1/2'

loop_
_atom_site_label
_atom_site_type_symbol
_atom_site_fract_x
_atom_site_fract_y
_atom_site_fract_z
_atom_site_U_iso_or_equiv
_atom_site_adp_type
_atom_site_occupancy
_atom_site_symmetry_multiplicity
_atom_site_calc_flag
_atom_site_refinement_flags
Ti1 Ti 0.26548(4) 0.95217(3) 0.76065(2) 0.01869(14) Uani 1 1 d .
N1 N 0.14220(17) 0.91619(14) 0.85442(11) 0.0231(4) Uani 1 1 d .
N2 N 0.06732(18) 0.93673(13) 0.72761(11) 0.0246(4) Uani 1 1 d .
N3 N 0.28416(17) 1.08932(13) 0.78999(12) 0.0243(4) Uani 1 1 d .
C1 C 0.3198(2) 0.80214(16) 0.71266(14) 0.0281(5) Uani 1 1 d .
C2 C 0.3784(2) 0.86902(16) 0.66823(14) 0.0274(5) Uani 1 1 d .
C3 C 0.4689(2) 0.91700(17) 0.72180(14) 0.0262(5) Uani 1 1 d .
C4 C 0.4656(2) 0.87831(16) 0.79867(14) 0.0249(5) Uani 1 1 d .
C5 C 0.3742(2) 0.80759(15) 0.79248(14) 0.0250(5) Uani 1 1 d .
C6 C 0.2204(3) 0.73287(18) 0.68190(17) 0.0419(7) Uani 1 1 d .
H6A H 0.2629 0.6773 0.6658 0.063 Uiso 1 1 calc R
H6B H 0.1672 0.7583 0.6361 0.063 Uiso 1 1 calc R
H6C H 0.1662 0.7179 0.7238 0.063 Uiso 1 1 calc R
C7 C 0.3622(3) 0.8780(2) 0.57937(15) 0.0431(7) Uani 1 1 d .
H7A H 0.4205 0.8356 0.5564 0.065 Uiso 1 1 calc R
H7B H 0.3820 0.9408 0.5646 0.065 Uiso 1 1 calc R
H7C H 0.2736 0.8635 0.5591 0.065 Uiso 1 1 calc R
C8 C 0.5632(2) 0.98764(19) 0.70025(17) 0.0377(6) Uani 1 1 d .
H8A H 0.6410 0.9572 0.6865 0.056 Uiso 1 1 calc R
H8B H 0.5847 1.0286 0.7455 0.056 Uiso 1 1 calc R
H8C H 0.5252 1.0232 0.6546 0.056 Uiso 1 1 calc R
C9 C 0.5546(2) 0.9044(2) 0.87103(15) 0.0363(6) Uani 1 1 d .
H9A H 0.6305 0.8651 0.8748 0.055 Uiso 1 1 calc R
H9B H 0.5103 0.8967 0.9187 0.055 Uiso 1 1 calc R
H9C H 0.5806 0.9684 0.8666 0.055 Uiso 1 1 calc R
C10 C 0.3450(2) 0.74103(17) 0.85620(15) 0.0357(6) Uani 1 1 d .
H10A H 0.4030 0.6885 0.8562 0.053 Uiso 1 1 calc R
H10B H 0.2562 0.7201 0.8457 0.053 Uiso 1 1 calc R
H10C H 0.3570 0.7713 0.9081 0.053 Uiso 1 1 calc R
C11 C 0.0413(2) 0.93659(15) 0.80341(14) 0.0243(5) Uani 1 1 d .
C12 C -0.0893(2) 0.9620(2) 0.82681(17) 0.0393(7) Uani 1 1 d .
H12A H -0.1361 0.9063 0.8379 0.059 Uiso 1 1 calc R
H12B H -0.1373 0.9956 0.7832 0.059 Uiso 1 1 calc R
H12C H -0.0791 1.0006 0.8744 0.059 Uiso 1 1 calc R
C13 C 0.1301(2) 0.91310(18) 0.93948(13) 0.0291(5) Uani 1 1 d .
H13A H 0.0797 0.9675 0.9538 0.035 Uiso 1 1 calc R
C14 C 0.0603(3) 0.8260(2) 0.96262(16) 0.0421(7) Uani 1 1 d .
H14A H -0.0248 0.8234 0.9327 0.063 Uiso 1 1 calc R
H14B H 0.0515 0.8272 1.0196 0.063 Uiso 1 1 calc R
H14C H 0.1098 0.7721 0.9502 0.063 Uiso 1 1 calc R
C15 C 0.2621(2) 0.9172(2) 0.98664(15) 0.0383(6) Uani 1 1 d .
H15A H 0.3066 0.9727 0.9724 0.058 Uiso 1 1 calc R
H15B H 0.3120 0.8634 0.9743 0.058 Uiso 1 1 calc R
H15C H 0.2525 0.9180 1.0436 0.058 Uiso 1 1 calc R
C16 C -0.0285(2) 0.96237(18) 0.66257(15) 0.0323(6) Uani 1 1 d .
H16A H -0.1141 0.9415 0.6763 0.039 Uiso 1 1 calc R
C17 C -0.0349(3) 1.0657(2) 0.64877(19) 0.0475(8) Uani 1 1 d .
H17A H -0.0542 1.0964 0.6975 0.071 Uiso 1 1 calc R
H17B H -0.1022 1.0795 0.6058 0.071 Uiso 1 1 calc R
H17C H 0.0477 1.0874 0.6341 0.071 Uiso 1 1 calc R
C18 C -0.0001(3) 0.9129(2) 0.58803(16) 0.0474(7) Uani 1 1 d .
H18A H 0.0031 0.8469 0.5980 0.071 Uiso 1 1 calc R
H18B H 0.0826 0.9335 0.5727 0.071 Uiso 1 1 calc R
H18C H -0.0676 0.9263 0.5451 0.071 Uiso 1 1 calc R
C19 C 0.2912(3) 1.16694(16) 0.84713(16) 0.0340(6) Uani 1 1 d .
C20 C 0.4242(3) 1.1631(2) 0.8925(2) 0.0599(9) Uani 1 1 d .
H20A H 0.4381 1.1027 0.9168 0.090 Uiso 1 1 calc R
H20B H 0.4313 1.2101 0.9340 0.090 Uiso 1 1 calc R
H20C H 0.4887 1.1742 0.8558 0.090 Uiso 1 1 calc R
C21 C 0.2695(4) 1.2613(2) 0.8100(2) 0.0690(11) Uani 1 1 d .
H21A H 0.1835 1.2642 0.7813 0.104 Uiso 1 1 calc R
H21B H 0.3334 1.2725 0.7729 0.104 Uiso 1 1 calc R
H21C H 0.2777 1.3079 0.8518 0.104 Uiso 1 1 calc R
C22 C 0.1892(3) 1.1504(2) 0.90197(19) 0.0550(9) Uani 1 1 d .
H22A H 0.1045 1.1536 0.8716 0.083 Uiso 1 1 calc R
H22B H 0.1956 1.1972 0.9437 0.083 Uiso 1 1 calc R
H22C H 0.2014 1.0898 0.9262 0.083 Uiso 1 1 calc R
C23 C 0.2921(2) 1.08290(17) 0.71486(14) 0.0258(5) Uani 1 1 d .
C24 C 0.3125(3) 1.15986(19) 0.65799(15) 0.0381(6) Uani 1 1 d .
H24A H 0.3931 1.1918 0.6769 0.046 Uiso 1 1 calc R
H24B H 0.2417 1.2043 0.6591 0.046 Uiso 1 1 calc R
C25 C 0.3194(3) 1.1301(2) 0.57272(16) 0.0506(8) Uani 1 1 d .
H25A H 0.3326 1.1837 0.5399 0.076 Uiso 1 1 calc R
H25B H 0.2391 1.0999 0.5527 0.076 Uiso 1 1 calc R
H25C H 0.3908 1.0874 0.5705 0.076 Uiso 1 1 calc R

loop_
_atom_site_aniso_label
_atom_site_aniso_U_11
_atom_site_aniso_U_22
_atom_site_aniso_U_33
_atom_site_aniso_U_23
_atom_site_aniso_U_13
_atom_site_aniso_U_12
Ti1 0.0171(2) 0.0182(2) 0.0210(2) -0.00092(16) 0.00302(15) 0.00008(16)
N1 0.0200(10) 0.0274(10) 0.0226(10) 0.0012(8) 0.0045(8) 0.0002(8)
N2 0.0200(10) 0.0291(11) 0.0238(10) 0.0004(8) -0.0016(8) -0.0003(8)
N3 0.0207(10) 0.0190(10) 0.0338(11) -0.0016(9) 0.0060(8) -0.0018(8)
C1 0.0273(13) 0.0233(12) 0.0344(13) -0.0079(10) 0.0066(10) 0.0018(10)
C2 0.0286(13) 0.0282(13) 0.0265(12) -0.0036(10) 0.0084(10) 0.0064(10)
C3 0.0204(12) 0.0240(12) 0.0353(14) -0.0010(10) 0.0079(10) 0.0034(10)
C4 0.0184(11) 0.0254(12) 0.0312(12) -0.0011(10) 0.0038(9) 0.0044(9)
C5 0.0245(12) 0.0213(12) 0.0301(13) -0.0016(10) 0.0061(10) 0.0047(9)
C6 0.0434(16) 0.0304(14) 0.0516(17) -0.0107(13) 0.0035(13) -0.0055(13)
C7 0.0556(18) 0.0473(17) 0.0278(14) -0.0029(12) 0.0112(13) 0.0053(14)
C8 0.0229(13) 0.0355(15) 0.0557(18) 0.0064(13) 0.0093(12) -0.0011(11)
C9 0.0270(14) 0.0425(16) 0.0380(15) -0.0016(12) -0.0037(11) 0.0048(12)
C10 0.0403(15) 0.0269(13) 0.0426(15) 0.0052(11) 0.0176(12) 0.0051(11)
C11 0.0213(12) 0.0223(12) 0.0299(13) 0.0001(9) 0.0058(10) -0.0011(9)
C12 0.0237(13) 0.0551(18) 0.0402(16) 0.0021(13) 0.0080(12) 0.0041(12)
C13 0.0302(13) 0.0334(14) 0.0253(12) 0.0010(11) 0.0101(10) 0.0027(11)
C14 0.0439(17) 0.0490(18) 0.0353(15) 0.0140(13) 0.0132(13) -0.0039(13)
C15 0.0387(15) 0.0495(17) 0.0269(13) 0.0018(12) 0.0043(11) 0.0023(13)
C16 0.0214(12) 0.0421(16) 0.0322(14) 0.0047(11) -0.0027(10) -0.0005(11)
C17 0.0420(17) 0.0469(18) 0.0511(19) 0.0111(14) -0.0068(14) 0.0087(14)
C18 0.0470(18) 0.061(2) 0.0311(15) -0.0025(14) -0.0126(13) -0.0003(15)
C19 0.0408(15) 0.0194(12) 0.0439(15) -0.0084(11) 0.0138(12) -0.0043(11)
C20 0.0486(19) 0.060(2) 0.071(2) -0.0353(18) 0.0023(16) -0.0071(16)
C21 0.117(3) 0.0239(16) 0.071(2) -0.0019(15) 0.034(2) 0.0037(18)
C22 0.066(2) 0.0355(16) 0.071(2) -0.0213(16) 0.0397(17) -0.0109(15)
C23 0.0155(11) 0.0270(12) 0.0347(13) 0.0066(11) 0.0022(10) 0.0007(9)
C24 0.0403(16) 0.0329(14) 0.0419(16) 0.0116(12) 0.0080(12) -0.0035(12)
C25 0.063(2) 0.0499(19) 0.0382(16) 0.0187(14) 0.0017(14) -0.0073(15)

loop_
_atom_type_symbol
_atom_type_description
_atom_type_scat_dispersion_real
_atom_type_scat_dispersion_imag
_atom_type_scat_source
C C 0.0033 0.0016 'International Tables Vol C Tables 4.2.6.8 and 6.1.1.4'
H H 0.0000 0.0000 'International Tables Vol C Tables 4.2.6.8 and 6.1.1.4'
N N 0.0061 0.0033 'International Tables Vol C Tables 4.2.6.8 and 6.1.1.4'
Ti Ti 0.2776 0.4457 'International Tables Vol C Tables 4.2.6.8 and 6.1.1.4'

loop_
_geom_angle_atom_site_label_1
_geom_angle_atom_site_label_2
_geom_angle_atom_site_label_3
_geom_angle
N3 Ti1 C23 36.01(8)
N3 Ti1 N2 103.48(7)
C23 Ti1 N2 99.58(8)
N3 Ti1 N1 96.06(7)
C23 Ti1 N1 126.41(8)
N2 Ti1 N1 61.95(7)
N3 Ti1 C3 102.29(8)
C23 Ti1 C3 86.28(9)
N2 Ti1 C3 143.16(8)
N1 Ti1 C3 139.79(8)
N3 Ti1 C4 108.36(8)
C23 Ti1 C4 111.37(8)
N2 Ti1 C4 146.92(8)
N1 Ti1 C4 105.28(8)
C3 Ti1 C4 34.89(8)
N3 Ti1 C2 127.46(8)
C23 Ti1 C2 97.29(9)
N2 Ti1 C2 108.38(8)
N1 Ti1 C2 135.70(8)
C3 Ti1 C2 34.94(8)
C4 Ti1 C2 57.60(8)
N3 Ti1 C1 159.35(8)
C23 Ti1 C1 130.98(9)
N2 Ti1 C1 94.29(8)
N1 Ti1 C1 101.61(8)
C3 Ti1 C1 57.14(8)
C4 Ti1 C1 56.68(8)
C2 Ti1 C1 34.09(8)
N3 Ti1 C5 139.23(8)
C23 Ti1 C5 142.83(8)
N2 Ti1 C5 113.08(8)
N1 Ti1 C5 86.05(7)
C3 Ti1 C5 56.98(8)
C4 Ti1 C5 33.88(8)
C2 Ti1 C5 56.68(8)
C1 Ti1 C5 33.77(8)
N3 Ti1 C11 94.89(7)
C23 Ti1 C11 110.56(8)
N2 Ti1 C11 31.75(7)
N1 Ti1 C11 31.42(7)
C3 Ti1 C11 162.26(8)
C4 Ti1 C11 134.12(8)
C2 Ti1 C11 132.67(8)
C1 Ti1 C11 105.76(8)
C5 Ti1 C11 106.58(8)
C11 N1 C13 120.13(19)
C11 N1 Ti1 88.10(13)
C13 N1 Ti1 146.39(15)
C11 N2 C16 121.9(2)
C11 N2 Ti1 92.38(14)
C16 N2 Ti1 138.98(16)
C23 N3 C19 134.0(2)
C23 N3 Ti1 72.95(13)
C19 N3 Ti1 153.08(16)
C5 C1 C2 108.4(2)
C5 C1 C6 124.3(2)
C2 C1 C6 127.3(2)
C5 C1 Ti1 73.40(13)
C2 C1 Ti1 71.58(13)
C6 C1 Ti1 122.95(17)
C1 C2 C3 107.4(2)
C1 C2 C7 125.8(2)
C3 C2 C7 126.2(2)
C1 C2 Ti1 74.33(13)
C3 C2 Ti1 71.16(12)
C7 C2 Ti1 126.86(17)
C4 C3 C2 107.9(2)
C4 C3 C8 125.2(2)
C2 C3 C8 126.5(2)
C4 C3 Ti1 73.79(13)
C2 C3 Ti1 73.90(13)
C8 C3 Ti1 123.90(17)
C5 C4 C3 107.9(2)
C5 C4 C9 127.2(2)
C3 C4 C9 124.7(2)
C5 C4 Ti1 74.87(13)
C3 C4 Ti1 71.32(13)
C9 C4 Ti1 123.74(16)
C4 C5 C1 108.4(2)
C4 C5 C10 127.6(2)
C1 C5 C10 123.8(2)
C4 C5 Ti1 71.24(13)
C1 C5 Ti1 72.83(13)
C10 C5 Ti1 126.31(15)
N1 C11 N2 113.2(2)
N1 C11 C12 124.6(2)
N2 C11 C12 122.2(2)
N1 C11 Ti1 60.48(12)
N2 C11 Ti1 55.87(12)
C12 C11 Ti1 160.64(17)
N1 C13 C15 110.26(19)
N1 C13 C14 111.7(2)
C15 C13 C14 109.2(2)
N2 C16 C18 109.0(2)
N2 C16 C17 112.6(2)
C18 C16 C17 110.7(2)
N3 C19 C22 106.8(2)
N3 C19 C20 106.2(2)
C22 C19 C20 110.9(3)
N3 C19 C21 115.3(2)
C22 C19 C21 108.3(2)
C20 C19 C21 109.3(3)
N3 C23 C24 127.2(2)
N3 C23 Ti1 71.04(13)
C24 C23 Ti1 161.8(2)
C23 C24 C25 114.7(2)

loop_
_geom_bond_atom_site_label_1
_geom_bond_atom_site_label_2
_geom_bond_distance
Ti1 N3 2.0706(19)
Ti1 C23 2.093(2)
Ti1 N2 2.109(2)
Ti1 N1 2.2162(19)
Ti1 C3 2.357(2)
Ti1 C4 2.390(2)
Ti1 C2 2.393(2)
Ti1 C1 2.429(2)
Ti1 C5 2.436(2)
Ti1 C11 2.545(2)
N1 C11 1.328(3)
N1 C13 1.460(3)
N2 C11 1.341(3)
N2 C16 1.460(3)
N3 C23 1.287(3)
N3 C19 1.489(3)
C1 C5 1.413(3)
C1 C2 1.414(3)
C1 C6 1.508(3)
C2 C3 1.427(3)
C2 C7 1.502(3)
C3 C4 1.423(3)
C3 C8 1.503(3)
C4 C5 1.407(3)
C4 C9 1.509(3)
C5 C10 1.509(3)
C11 C12 1.514(3)
C13 C15 1.526(3)
C13 C14 1.541(4)
C16 C18 1.512(4)
C16 C17 1.529(4)
C19 C22 1.509(4)
C19 C20 1.521(4)
C19 C21 1.524(4)
C23 C24 1.511(3)
C24 C25 1.517(4)
